data_4110016
loop_
_publ_author_name
'Constantinos J. Milios'
'Ross Inglis'
'Alina Vinslava'
'Rashmi Bagai'
'Wolfgang Wernsdorfer'
'Simon Parsons'
'Spyros P. Perlepes'
'George Christou'
'Euan K. Brechin'

_publ_contact_author_email S.Parsons@ed.ac.uk
_publ_contact_author_name S.Parsons
_publ_section_title
;
 Toward a Magnetostructural Correlation for a Family of Mn6SMMs
;
_journal_name_full 'Journal of the American Chemical Society'
_journal_page_first 12505
_journal_page_last 12511
_journal_paper_doi 10.1021/ja0736616
_journal_volume 129
_journal_year 2007
_chemical_compound_source 'C.Milios CM3229 '
_chemical_formula_moiety '[Mn6O2(Et-sao)6(adamantaneCH2COO)2(H2O)2(EtOH)4].2EtOH'
_chemical_formula_sum 'C90 H128 Mn6 N6 O26'
_chemical_formula_weight 2039.62
_chemical_name_systematic
; 
 ? 
;
_space_group_IT_number 2
_symmetry_cell_setting triclinic
_symmetry_space_group_name_Hall '-P 1'
_symmetry_space_group_name_H-M 'P -1'
_atom_sites_solution_hydrogens mixed
_atom_sites_solution_primary Patterson
_atom_sites_solution_secondary difmap
_audit_creation_date 07-04-11
_audit_creation_method SHELXL-97
_cell_angle_alpha 77.164(2)
_cell_angle_beta 69.3770(10)
_cell_angle_gamma 64.1280(10)
_cell_formula_units_Z 1
_cell_length_a 12.9841(3)
_cell_length_b 13.2178(3)
_cell_length_c 15.9543(4)
_cell_measurement_reflns_used 6222
_cell_measurement_temperature 150(2)
_cell_measurement_theta_max 30
_cell_measurement_theta_min 2.5
_cell_volume 2298.15(10)
_computing_cell_refinement Saint
_computing_data_collection Smart
_computing_data_reduction Saint
_computing_molecular_graphics XP
_computing_publication_material 'XCIF, PLATON'
_computing_structure_refinement 'SHELXL-97 (Sheldrick, 1997)'
_computing_structure_solution DIRDIF
_diffrn_ambient_temperature 150(2)
_diffrn_measured_fraction_theta_full 0.997
_diffrn_measured_fraction_theta_max 0.938
_diffrn_measurement_device_type 'Bruker SMART APEX CCD'
_diffrn_measurement_method 'omega and phi'
_diffrn_radiation_monochromator graphite
_diffrn_radiation_source 'fine-focus sealed tube'
_diffrn_radiation_type MoK\a
_diffrn_radiation_wavelength 0.71073
_diffrn_reflns_av_R_equivalents 0.0321
_diffrn_reflns_av_sigmaI/netI 0.0426
_diffrn_reflns_limit_h_max 17
_diffrn_reflns_limit_h_min -18
_diffrn_reflns_limit_k_max 18
_diffrn_reflns_limit_k_min -17
_diffrn_reflns_limit_l_max 22
_diffrn_reflns_limit_l_min -19
_diffrn_reflns_number 37721
_diffrn_reflns_theta_full 27.51
_diffrn_reflns_theta_max 30.01
_diffrn_reflns_theta_min 1.72
_exptl_absorpt_coefficient_mu 0.879
_exptl_absorpt_correction_T_max 0.865
_exptl_absorpt_correction_T_min 0.750
_exptl_absorpt_correction_type multi-scan
_exptl_absorpt_process_details 'Sadabs scaled by 1.16'
_exptl_crystal_colour brown
_exptl_crystal_density_diffrn 1.474
_exptl_crystal_description lath
_exptl_crystal_F_000 1068
_exptl_crystal_recrystallization_method
;
From EtOH/MeCN
;
_exptl_crystal_size_max 0.57
_exptl_crystal_size_mid 0.23
_exptl_crystal_size_min 0.16
_refine_diff_density_max 0.461
_refine_diff_density_min -0.348
_refine_diff_density_rms 0.075
_refine_ls_extinction_method none
_refine_ls_goodness_of_fit_ref 1.053
_refine_ls_hydrogen_treatment 'riding/restrained or constrained refall'
_refine_ls_matrix_type full
_refine_ls_number_parameters 602
_refine_ls_number_reflns 12599
_refine_ls_number_restraints 5
_refine_ls_restrained_S_all 1.065
_refine_ls_R_factor_all 0.0489
_refine_ls_R_factor_gt 0.0356
_refine_ls_shift/su_max 0.001
_refine_ls_shift/su_mean 0.000
_refine_ls_structure_factor_coef Fsqd
_refine_ls_weighting_details 'calc w=1/[\s^2^(Fo^2^)+(0.0535P)^2^+0.1642P] where P=(Fo^2^+2Fc^2^)/3'
_refine_ls_weighting_scheme calc
_refine_ls_wR_factor_gt 0.0910
_refine_ls_wR_factor_ref 0.0949
_reflns_number_gt 9959
_reflns_number_total 12599
_reflns_threshold_expression >2sigma(I)
_cod_data_source_file ja0736616si20070712_055335_12.cif
_cod_data_source_block eb7050
_cod_depositor_comments
;
The following automatic conversions were performed:

'_atom_sites_solution_hydrogens' value 'geom/difmap' was changed to
'mixed'.

Automatic conversion script
Id: cif_fix_values 6452 2018-10-05 10:23:21Z andrius 
;
_cod_original_cell_volume 2298.15(9)
_cod_original_sg_symbol_Hall -P1
_cod_database_code 4110016

loop_
_symmetry_equiv_pos_as_xyz
'x, y, z'
'-x, -y, -z'

loop_
_atom_site_label
_atom_site_type_symbol
_atom_site_fract_x
_atom_site_fract_y
_atom_site_fract_z
_atom_site_U_iso_or_equiv
_atom_site_adp_type
_atom_site_occupancy
_atom_site_symmetry_multiplicity
_atom_site_calc_flag
_atom_site_refinement_flags
_atom_site_disorder_assembly
_atom_site_disorder_group
Mn1 Mn 0.424734(19) 0.068130(19) 0.092708(15) 0.01369(6) Uani 1 1 d . . .
Mn2 Mn 0.17959(2) 0.028080(19) 0.137774(16) 0.01416(6) Uani 1 1 d . . .
Mn3 Mn 0.42602(2) -0.186995(19) 0.138453(16) 0.01473(6) Uani 1 1 d . . .
O1 O 0.34331(9) -0.02881(9) 0.12909(7) 0.0147(2) Uani 1 1 d . . .
O11 O 0.50803(9) 0.16455(9) 0.03074(7) 0.0165(2) Uani 1 1 d . . .
C11 C 0.46646(14) 0.26718(13) 0.06108(10) 0.0162(3) Uani 1 1 d . . .
C21 C 0.54859(15) 0.30551(15) 0.06688(11) 0.0215(3) Uani 1 1 d . . .
H21 H 0.6293 0.2583 0.0538 0.026 Uiso 1 1 calc R . .
C31 C 0.51112(16) 0.41210(15) 0.09164(11) 0.0243(4) Uani 1 1 d . . .
H31 H 0.5669 0.4366 0.0945 0.029 Uiso 1 1 calc R . .
C41 C 0.39070(16) 0.48360(15) 0.11241(11) 0.0247(4) Uani 1 1 d . . .
H41 H 0.3655 0.5551 0.1301 0.030 Uiso 1 1 calc R . .
C51 C 0.30914(16) 0.44719(14) 0.10640(12) 0.0231(3) Uani 1 1 d . . .
H51 H 0.2288 0.4956 0.1193 0.028 Uiso 1 1 calc R . .
C61 C 0.34426(14) 0.33881(13) 0.08129(11) 0.0180(3) Uani 1 1 d . . .
C71 C 0.25316(14) 0.30468(14) 0.07588(11) 0.0187(3) Uani 1 1 d . . .
N81 N 0.26824(11) 0.19951(11) 0.09189(9) 0.0158(3) Uani 1 1 d . . .
O91 O 0.17761(9) 0.17508(9) 0.08793(8) 0.0181(2) Uani 1 1 d . . .
C101 C 0.14310(15) 0.39125(14) 0.05149(12) 0.0238(4) Uani 1 1 d . . .
H10A H 0.1265 0.3601 0.0105 0.029 Uiso 1 1 calc R . .
H10B H 0.1596 0.4567 0.0199 0.029 Uiso 1 1 calc R . .
C111 C 0.03186(17) 0.42932(17) 0.13171(14) 0.0348(5) Uani 1 1 d . . .
H11A H -0.0342 0.4844 0.1111 0.052 Uiso 1 1 calc R . .
H11B H 0.0467 0.4620 0.1721 0.052 Uiso 1 1 calc R . .
H11C H 0.0131 0.3655 0.1624 0.052 Uiso 1 1 calc R . .
O12 O 0.01547(9) 0.07262(10) 0.15188(7) 0.0189(2) Uani 1 1 d . . .
C12 C -0.05706(14) 0.04952(14) 0.23067(11) 0.0190(3) Uani 1 1 d . . .
C22 C -0.17142(15) 0.13312(15) 0.26165(13) 0.0249(4) Uani 1 1 d . . .
H22 H -0.1953 0.2010 0.2270 0.030 Uiso 1 1 calc R . .
C32 C -0.24841(16) 0.11577(17) 0.34270(14) 0.0325(4) Uani 1 1 d . . .
H32 H -0.3235 0.1725 0.3628 0.039 Uiso 1 1 calc R . .
C42 C -0.21545(17) 0.01483(17) 0.39478(14) 0.0348(5) Uani 1 1 d . . .
H42 H -0.2674 0.0041 0.4503 0.042 Uiso 1 1 calc R . .
C52 C -0.10540(15) -0.06939(16) 0.36379(12) 0.0272(4) Uani 1 1 d . . .
H52 H -0.0846 -0.1379 0.3982 0.033 Uiso 1 1 calc R . .
C62 C -0.02311(14) -0.05502(14) 0.28137(11) 0.0195(3) Uani 1 1 d . . .
C72 C 0.09319(14) -0.14862(14) 0.24968(11) 0.0180(3) Uani 1 1 d . . .
N82 N 0.18084(11) -0.12561(11) 0.19139(9) 0.0165(3) Uani 1 1 d . . .
O92 O 0.28567(9) -0.21434(9) 0.15770(8) 0.0187(2) Uani 1 1 d . . .
C102 C 0.10679(15) -0.26831(14) 0.28425(12) 0.0234(4) Uani 1 1 d . . .
H10C H 0.0836 -0.2742 0.3494 0.028 Uiso 1 1 calc R . .
H10D H 0.1903 -0.3181 0.2633 0.028 Uiso 1 1 calc R . .
C112 C 0.03195(18) -0.30737(16) 0.25435(14) 0.0323(4) Uani 1 1 d . . .
H11D H 0.0441 -0.3838 0.2781 0.049 Uiso 1 1 calc R . .
H11E H 0.0556 -0.3034 0.1899 0.049 Uiso 1 1 calc R . .
H11F H -0.0511 -0.2596 0.2761 0.049 Uiso 1 1 calc R . .
O13 O 0.51846(10) -0.34150(9) 0.14437(8) 0.0191(2) Uani 1 1 d . . .
C13 C 0.59574(14) -0.38666(13) 0.19251(10) 0.0173(3) Uani 1 1 d . . .
C23 C 0.60727(16) -0.49244(14) 0.23935(12) 0.0232(4) Uani 1 1 d . . .
H23 H 0.5615 -0.5282 0.2355 0.028 Uiso 1 1 calc R . .
C33 C 0.68515(16) -0.54458(15) 0.29104(12) 0.0265(4) Uani 1 1 d . . .
H33 H 0.6914 -0.6147 0.3216 0.032 Uiso 1 1 calc R . .
C43 C 0.75402(16) -0.49244(15) 0.29748(12) 0.0259(4) Uani 1 1 d . . .
H43 H 0.8059 -0.5271 0.3328 0.031 Uiso 1 1 calc R . .
C53 C 0.74532(15) -0.38928(14) 0.25147(11) 0.0214(3) Uani 1 1 d . . .
H53 H 0.7926 -0.3555 0.2558 0.026 Uiso 1 1 calc R . .
C63 C 0.66719(14) -0.33329(13) 0.19811(11) 0.0171(3) Uani 1 1 d . . .
C73 C 0.66375(13) -0.22449(13) 0.14901(10) 0.0159(3) Uani 1 1 d . . .
N83 N 0.57278(11) -0.16028(11) 0.11900(9) 0.0150(3) Uani 1 1 d . . .
O93 O 0.57604(9) -0.06174(9) 0.06667(7) 0.0154(2) Uani 1 1 d . . .
C103 C 0.76236(14) -0.18599(14) 0.13549(11) 0.0189(3) Uani 1 1 d . . .
H10E H 0.7793 -0.1487 0.0756 0.023 Uiso 1 1 calc R . .
H10F H 0.8345 -0.2511 0.1403 0.023 Uiso 1 1 calc R . .
C113 C 0.72774(16) -0.10485(16) 0.20502(13) 0.0276(4) Uani 1 1 d . . .
H11G H 0.7921 -0.0818 0.1948 0.041 Uiso 1 1 calc R . .
H11H H 0.7122 -0.1420 0.2643 0.041 Uiso 1 1 calc R . .
H11I H 0.6572 -0.0397 0.1996 0.041 Uiso 1 1 calc R . .
O14 O 0.32690(11) 0.01601(10) 0.33418(8) 0.0234(3) Uani 1 1 d . . .
O24 O 0.43299(11) 0.09273(10) 0.21628(8) 0.0221(3) Uani 1 1 d . . .
C14 C 0.39914(14) 0.06438(14) 0.29893(11) 0.0194(3) Uani 1 1 d . B .
C24 C 0.44515(15) 0.09355(15) 0.36175(12) 0.0236(4) Uani 1 1 d D . .
H24A H 0.5264 0.0877 0.3307 0.028 Uiso 1 1 calc R A 1
H24B H 0.4481 0.0381 0.4131 0.028 Uiso 1 1 calc R A 1
C34 C 0.37102(18) 0.21042(17) 0.39565(13) 0.0191(4) Uani 0.865(3) 1 d P B 1
C44 C 0.3999(2) 0.29971(18) 0.32335(13) 0.0269(5) Uani 0.865(3) 1 d P B 1
H44A H 0.3805 0.2983 0.2703 0.032 Uiso 0.865(3) 1 calc PR B 1
H44B H 0.4847 0.2833 0.3065 0.032 Uiso 0.865(3) 1 calc PR B 1
C54 C 0.3275(2) 0.41688(19) 0.35910(16) 0.0365(6) Uani 0.865(3) 1 d P B 1
H54 H 0.3462 0.4738 0.3125 0.044 Uiso 0.865(3) 1 calc PR B 1
C64 C 0.3597(2) 0.4189(2) 0.44226(16) 0.0388(6) Uani 0.865(3) 1 d P B 1
H64A H 0.4442 0.4033 0.4262 0.047 Uiso 0.865(3) 1 calc PR B 1
H64B H 0.3147 0.4930 0.4648 0.047 Uiso 0.865(3) 1 calc PR B 1
C74 C 0.3309(2) 0.3309(2) 0.51457(15) 0.0312(5) Uani 0.865(3) 1 d P B 1
H74 H 0.3523 0.3320 0.5673 0.037 Uiso 0.865(3) 1 calc PR B 1
C84 C 0.1967(2) 0.3575(2) 0.54114(16) 0.0338(6) Uani 0.865(3) 1 d P B 1
H84A H 0.1776 0.3023 0.5882 0.041 Uiso 0.865(3) 1 calc PR B 1
H84B H 0.1511 0.4314 0.5640 0.041 Uiso 0.865(3) 1 calc PR B 1
C94 C 0.1635(2) 0.35477(18) 0.45883(16) 0.0294(5) Uani 0.865(3) 1 d P B 1
H94 H 0.0779 0.3716 0.4752 0.035 Uiso 0.865(3) 1 calc PR B 1
C104 C 0.23661(18) 0.23846(18) 0.42204(15) 0.0247(5) Uani 0.865(3) 1 d P B 1
H10G H 0.2153 0.2373 0.3699 0.030 Uiso 0.865(3) 1 calc PR B 1
H10H H 0.2177 0.1817 0.4673 0.030 Uiso 0.865(3) 1 calc PR B 1
C114 C 0.1947(2) 0.44276(18) 0.38471(18) 0.0399(6) Uani 0.865(3) 1 d P B 1
H11J H 0.1738 0.4416 0.3323 0.048 Uiso 0.865(3) 1 calc PR B 1
H11K H 0.1488 0.5175 0.4061 0.048 Uiso 0.865(3) 1 calc PR B 1
C124 C 0.40148(18) 0.21349(19) 0.47933(14) 0.0251(5) Uani 0.865(3) 1 d P B 1
H12A H 0.3821 0.1577 0.5257 0.030 Uiso 0.865(3) 1 calc PR B 1
H12B H 0.4865 0.1949 0.4645 0.030 Uiso 0.865(3) 1 calc PR B 1
C134 C 0.3581(7) 0.2225(4) 0.3860(6) 0.0302(16) Uiso 0.135(3) 1 d PGD B 2
C144 C 0.3338(7) 0.3092(7) 0.3080(4) 0.0302(16) Uiso 0.135(3) 1 d PG B 2
H14A H 0.2987 0.2872 0.2743 0.036 Uiso 0.135(3) 1 calc PR B 2
H14B H 0.4083 0.3134 0.2681 0.036 Uiso 0.135(3) 1 calc PR B 2
C154 C 0.2470(7) 0.4261(5) 0.3437(5) 0.0302(16) Uiso 0.135(3) 1 d PG B 2
H154 H 0.2316 0.4823 0.2931 0.036 Uiso 0.135(3) 1 calc PR B 2
C164 C 0.3019(8) 0.4603(5) 0.3966(7) 0.0302(16) Uiso 0.135(3) 1 d PG B 2
H16A H 0.3761 0.4661 0.3577 0.036 Uiso 0.135(3) 1 calc PR B 2
H16B H 0.2478 0.5337 0.4186 0.036 Uiso 0.135(3) 1 calc PR B 2
C174 C 0.3257(7) 0.3763(7) 0.4732(6) 0.0302(16) Uiso 0.135(3) 1 d PG B 2
H174 H 0.3617 0.3997 0.5061 0.036 Uiso 0.135(3) 1 calc PR B 2
C184 C 0.2103(8) 0.3696(8) 0.5357(4) 0.0302(16) Uiso 0.135(3) 1 d PG B 2
H18A H 0.1551 0.4433 0.5566 0.036 Uiso 0.135(3) 1 calc PR B 2
H18B H 0.2257 0.3177 0.5875 0.036 Uiso 0.135(3) 1 calc PR B 2
C194 C 0.1544(6) 0.3293(7) 0.4869(5) 0.0302(16) Uiso 0.135(3) 1 d PG B 2
H194 H 0.0794 0.3244 0.5270 0.036 Uiso 0.135(3) 1 calc PR B 2
C204 C 0.2427(9) 0.2153(5) 0.4504(7) 0.0302(16) Uiso 0.135(3) 1 d PG B 2
H20A H 0.2604 0.1598 0.5000 0.036 Uiso 0.135(3) 1 calc PR B 2
H20B H 0.2065 0.1906 0.4194 0.036 Uiso 0.135(3) 1 calc PR B 2
C214 C 0.1318(5) 0.4159(6) 0.4027(6) 0.0302(16) Uiso 0.135(3) 1 d PG B 2
H21A H 0.1000 0.3904 0.3687 0.036 Uiso 0.135(3) 1 calc PR B 2
H21B H 0.0734 0.4892 0.4228 0.036 Uiso 0.135(3) 1 calc PR B 2
C224 C 0.4127(6) 0.2598(7) 0.4393(7) 0.0302(16) Uiso 0.135(3) 1 d PG B 2
H22A H 0.4281 0.2053 0.4899 0.036 Uiso 0.135(3) 1 calc PR B 2
H22B H 0.4882 0.2634 0.4010 0.036 Uiso 0.135(3) 1 calc PR B 2
O15 O 0.22685(11) -0.02630(11) 0.00379(8) 0.0218(3) Uani 1 1 d D . .
H151 H 0.1869(19) -0.0519(19) -0.0133(16) 0.049(7) Uiso 1 1 d D . .
H152 H 0.3012(9) -0.0540(18) -0.0214(14) 0.040(6) Uiso 1 1 d D . .
O16 O 0.13593(11) 0.07507(10) 0.27742(8) 0.0235(3) Uani 1 1 d D . .
H16 H 0.1988(13) 0.0537(18) 0.2907(14) 0.036(6) Uiso 1 1 d D . .
C26 C 0.04955(16) 0.17959(16) 0.31323(13) 0.0299(4) Uani 1 1 d . . .
H26A H -0.0100 0.2136 0.2809 0.036 Uiso 1 1 calc R . .
H26B H 0.0889 0.2306 0.3041 0.036 Uiso 1 1 calc R . .
C36 C -0.0115(2) 0.1650(2) 0.41138(15) 0.0523(7) Uani 1 1 d . . .
H36A H -0.0688 0.2371 0.4325 0.078 Uiso 1 1 calc R . .
H36B H 0.0469 0.1332 0.4439 0.078 Uiso 1 1 calc R . .
H36C H -0.0516 0.1155 0.4207 0.078 Uiso 1 1 calc R . .
O17 O 0.38914(11) -0.18641(10) 0.28538(8) 0.0226(3) Uani 1 1 d D . .
H17 H 0.3690(18) -0.1225(11) 0.3005(14) 0.033(6) Uiso 1 1 d D . .
C27 C 0.33218(17) -0.24895(17) 0.35718(12) 0.0280(4) Uani 1 1 d . . .
H27A H 0.3409 -0.3157 0.3349 0.034 Uiso 1 1 calc R . .
H27B H 0.2474 -0.2030 0.3784 0.034 Uiso 1 1 calc R . .
C37 C 0.3852(2) -0.2835(2) 0.43365(14) 0.0475(6) Uani 1 1 d . . .
H37A H 0.3458 -0.3256 0.4803 0.071 Uiso 1 1 calc R . .
H37B H 0.3750 -0.2175 0.4568 0.071 Uiso 1 1 calc R . .
H37C H 0.4690 -0.3297 0.4129 0.071 Uiso 1 1 calc R . .
O18 O 0.87586(14) 0.12960(13) 0.04153(10) 0.0417(4) Uani 1 1 d . . .
H18 H 0.9255 0.0998 0.0695 0.063 Uiso 1 1 calc R . .
C28 C 0.9098(2) 0.2047(2) -0.02766(15) 0.0407(5) Uani 1 1 d . . .
H28A H 0.8546 0.2348 -0.0637 0.049 Uiso 1 1 calc R . .
H28B H 0.9890 0.1644 -0.0662 0.049 Uiso 1 1 calc R . .
C38 C 0.9108(2) 0.30139(19) 0.00815(17) 0.0450(5) Uani 1 1 d . . .
H38A H 0.9351 0.3507 -0.0412 0.068 Uiso 1 1 calc R . .
H38B H 0.9659 0.2719 0.0434 0.068 Uiso 1 1 calc R . .
H38C H 0.8320 0.3427 0.0450 0.068 Uiso 1 1 calc R . .

loop_
_atom_site_aniso_label
_atom_site_aniso_U_11
_atom_site_aniso_U_22
_atom_site_aniso_U_33
_atom_site_aniso_U_23
_atom_site_aniso_U_13
_atom_site_aniso_U_12
Mn1 0.01219(11) 0.01381(12) 0.01606(12) -0.00234(9) -0.00296(9) -0.00634(9)
Mn2 0.01184(11) 0.01472(12) 0.01662(12) -0.00094(9) -0.00378(9) -0.00627(9)
Mn3 0.01261(11) 0.01367(12) 0.01877(13) -0.00214(9) -0.00425(9) -0.00578(9)
O1 0.0120(5) 0.0150(5) 0.0182(5) -0.0021(4) -0.0030(4) -0.0069(4)
O11 0.0165(5) 0.0167(6) 0.0179(5) -0.0039(4) -0.0029(4) -0.0083(4)
C11 0.0210(8) 0.0167(8) 0.0133(7) -0.0021(6) -0.0040(6) -0.0098(6)
C21 0.0223(8) 0.0248(9) 0.0209(8) -0.0028(7) -0.0039(7) -0.0137(7)
C31 0.0326(9) 0.0287(9) 0.0215(9) -0.0028(7) -0.0064(7) -0.0215(8)
C41 0.0372(10) 0.0172(8) 0.0223(9) -0.0037(7) -0.0050(8) -0.0149(7)
C51 0.0250(8) 0.0190(8) 0.0246(9) -0.0031(7) -0.0051(7) -0.0091(7)
C61 0.0209(8) 0.0166(8) 0.0173(8) -0.0004(6) -0.0047(6) -0.0092(6)
C71 0.0187(8) 0.0174(8) 0.0183(8) -0.0027(6) -0.0028(6) -0.0069(6)
N81 0.0147(6) 0.0182(7) 0.0165(7) -0.0022(5) -0.0041(5) -0.0083(5)
O91 0.0147(5) 0.0175(6) 0.0245(6) -0.0008(5) -0.0069(5) -0.0079(4)
C101 0.0236(8) 0.0168(8) 0.0311(9) -0.0006(7) -0.0103(7) -0.0070(7)
C111 0.0256(9) 0.0278(10) 0.0428(12) -0.0059(9) -0.0059(9) -0.0049(8)
O12 0.0146(5) 0.0223(6) 0.0199(6) 0.0016(5) -0.0057(4) -0.0083(4)
C12 0.0156(7) 0.0225(8) 0.0223(8) -0.0028(7) -0.0052(6) -0.0101(6)
C22 0.0164(8) 0.0220(9) 0.0342(10) -0.0026(7) -0.0068(7) -0.0060(7)
C32 0.0186(8) 0.0302(10) 0.0392(11) -0.0079(9) 0.0016(8) -0.0066(7)
C42 0.0252(9) 0.0351(11) 0.0326(11) -0.0034(9) 0.0077(8) -0.0141(8)
C52 0.0229(9) 0.0279(10) 0.0269(9) 0.0010(7) -0.0009(7) -0.0128(7)
C62 0.0160(7) 0.0210(8) 0.0224(8) -0.0021(7) -0.0036(6) -0.0095(6)
C72 0.0167(7) 0.0195(8) 0.0197(8) 0.0007(6) -0.0065(6) -0.0088(6)
N82 0.0134(6) 0.0173(7) 0.0200(7) -0.0028(5) -0.0051(5) -0.0062(5)
O92 0.0127(5) 0.0168(6) 0.0260(6) -0.0053(5) -0.0030(5) -0.0055(4)
C102 0.0201(8) 0.0211(9) 0.0269(9) 0.0043(7) -0.0048(7) -0.0109(7)
C112 0.0349(10) 0.0244(10) 0.0420(12) 0.0015(8) -0.0121(9) -0.0167(8)
O13 0.0197(6) 0.0145(6) 0.0257(6) -0.0028(5) -0.0104(5) -0.0053(4)
C13 0.0172(7) 0.0161(8) 0.0154(7) -0.0037(6) -0.0027(6) -0.0042(6)
C23 0.0274(9) 0.0181(8) 0.0250(9) -0.0031(7) -0.0061(7) -0.0101(7)
C33 0.0336(10) 0.0176(9) 0.0256(9) 0.0003(7) -0.0104(8) -0.0072(7)
C43 0.0277(9) 0.0228(9) 0.0242(9) -0.0003(7) -0.0117(7) -0.0048(7)
C53 0.0205(8) 0.0221(9) 0.0220(8) -0.0025(7) -0.0078(7) -0.0071(7)
C63 0.0156(7) 0.0166(8) 0.0162(8) -0.0035(6) -0.0029(6) -0.0041(6)
C73 0.0146(7) 0.0182(8) 0.0134(7) -0.0040(6) -0.0024(6) -0.0052(6)
N83 0.0160(6) 0.0150(6) 0.0145(6) -0.0019(5) -0.0033(5) -0.0072(5)
O93 0.0142(5) 0.0134(5) 0.0179(5) 0.0002(4) -0.0033(4) -0.0066(4)
C103 0.0147(7) 0.0211(8) 0.0226(8) -0.0007(6) -0.0069(6) -0.0079(6)
C113 0.0266(9) 0.0287(10) 0.0343(10) -0.0050(8) -0.0140(8) -0.0118(8)
O14 0.0249(6) 0.0222(6) 0.0242(6) -0.0048(5) -0.0047(5) -0.0107(5)
O24 0.0256(6) 0.0252(6) 0.0186(6) -0.0045(5) -0.0064(5) -0.0115(5)
C14 0.0164(7) 0.0167(8) 0.0237(8) -0.0068(6) -0.0064(6) -0.0024(6)
C24 0.0207(8) 0.0312(10) 0.0203(8) -0.0054(7) -0.0071(7) -0.0090(7)
C34 0.0215(10) 0.0262(10) 0.0139(9) -0.0043(8) -0.0029(7) -0.0136(8)
C44 0.0362(12) 0.0293(11) 0.0177(10) -0.0029(8) -0.0022(9) -0.0190(9)
C54 0.0575(16) 0.0250(12) 0.0273(12) -0.0039(9) -0.0042(11) -0.0220(11)
C64 0.0497(15) 0.0365(14) 0.0362(14) -0.0158(11) 0.0012(11) -0.0267(12)
C74 0.0351(12) 0.0453(14) 0.0207(11) -0.0144(10) -0.0018(9) -0.0219(11)
C84 0.0301(12) 0.0402(14) 0.0284(12) -0.0159(10) 0.0041(9) -0.0149(10)
C94 0.0241(10) 0.0223(11) 0.0399(14) -0.0095(10) -0.0102(10) -0.0033(8)
C104 0.0218(10) 0.0221(11) 0.0331(12) -0.0038(9) -0.0104(9) -0.0087(8)
C114 0.0522(16) 0.0168(11) 0.0437(15) -0.0070(10) -0.0186(13) -0.0015(10)
C124 0.0242(10) 0.0377(12) 0.0178(10) -0.0058(9) -0.0053(8) -0.0150(9)
O15 0.0214(6) 0.0275(7) 0.0206(6) -0.0042(5) -0.0038(5) -0.0139(5)
O16 0.0191(6) 0.0278(7) 0.0236(6) -0.0079(5) -0.0055(5) -0.0069(5)
C26 0.0234(9) 0.0297(10) 0.0375(11) -0.0137(8) -0.0079(8) -0.0066(7)
C36 0.0397(13) 0.0797(19) 0.0386(13) -0.0302(13) 0.0032(10) -0.0237(13)
O17 0.0296(6) 0.0197(6) 0.0184(6) -0.0025(5) -0.0034(5) -0.0120(5)
C27 0.0333(10) 0.0323(10) 0.0228(9) 0.0010(8) -0.0067(8) -0.0195(8)
C37 0.0683(16) 0.0573(15) 0.0287(11) 0.0096(10) -0.0225(11) -0.0347(13)
O18 0.0499(9) 0.0481(9) 0.0468(9) 0.0077(7) -0.0292(7) -0.0303(8)
C28 0.0436(12) 0.0514(14) 0.0362(12) 0.0036(10) -0.0159(10) -0.0267(11)
C38 0.0456(13) 0.0333(12) 0.0567(15) 0.0057(10) -0.0215(11) -0.0153(10)

loop_
_atom_type_symbol
_atom_type_description
_atom_type_scat_dispersion_real
_atom_type_scat_dispersion_imag
_atom_type_scat_source
C C 0.0033 0.0016 'International Tables Vol C Tables 4.2.6.8 and 6.1.1.4'
H H 0.0000 0.0000 'International Tables Vol C Tables 4.2.6.8 and 6.1.1.4'
N N 0.0061 0.0033 'International Tables Vol C Tables 4.2.6.8 and 6.1.1.4'
O O 0.0106 0.0060 'International Tables Vol C Tables 4.2.6.8 and 6.1.1.4'
Mn Mn 0.3368 0.7283 'International Tables Vol C Tables 4.2.6.8 and 6.1.1.4'

loop_
_geom_angle_atom_site_label_1
_geom_angle_atom_site_label_2
_geom_angle_atom_site_label_3
_geom_angle
_geom_angle_site_symmetry_1
_geom_angle_site_symmetry_3
O1 Mn1 O11 167.88(5) . .
O1 Mn1 O93 89.56(5) . .
O11 Mn1 O93 89.27(4) . .
O1 Mn1 N81 88.98(5) . .
O11 Mn1 N81 89.47(5) . .
O93 Mn1 N81 167.09(5) . .
O1 Mn1 O24 102.05(5) . .
O11 Mn1 O24 90.08(5) . .
O93 Mn1 O24 95.61(5) . .
N81 Mn1 O24 97.24(5) . .
O1 Mn2 O12 174.89(5) . .
O1 Mn2 O91 91.83(5) . .
O12 Mn2 O91 93.25(5) . .
O1 Mn2 N82 88.30(5) . .
O12 Mn2 N82 86.62(5) . .
O91 Mn2 N82 179.39(5) . .
O1 Mn2 O15 89.70(5) . .
O12 Mn2 O15 90.67(5) . .
O91 Mn2 O15 91.80(5) . .
N82 Mn2 O15 88.80(5) . .
O1 Mn2 O16 88.84(4) . .
O12 Mn2 O16 90.58(5) . .
O91 Mn2 O16 90.62(5) . .
N82 Mn2 O16 88.79(5) . .
O15 Mn2 O16 177.21(5) . .
O1 Mn2 Mn3 31.29(3) . .
O12 Mn2 Mn3 143.93(4) . .
O91 Mn2 Mn3 121.74(3) . .
N82 Mn2 Mn3 58.48(4) . .
O15 Mn2 Mn3 80.58(3) . .
O16 Mn2 Mn3 96.97(3) . .
O13 Mn3 O1 175.66(5) . .
O13 Mn3 O92 91.01(5) . .
O1 Mn3 O92 93.23(5) . .
O13 Mn3 N83 88.40(5) . .
O1 Mn3 N83 87.37(5) . .
O92 Mn3 N83 179.37(5) . .
O13 Mn3 O17 90.37(5) . .
O1 Mn3 O17 90.45(5) . .
O92 Mn3 O17 91.14(5) . .
N83 Mn3 O17 88.65(5) . .
O13 Mn3 O11 93.93(4) . 2_655
O1 Mn3 O11 84.47(4) . 2_655
O92 Mn3 O11 99.60(4) . 2_655
N83 Mn3 O11 80.65(4) . 2_655
O17 Mn3 O11 168.34(4) . 2_655
O13 Mn3 Mn2 152.98(4) . .
O1 Mn3 Mn2 31.22(3) . .
O92 Mn3 Mn2 62.03(3) . .
N83 Mn3 Mn2 118.57(4) . .
O17 Mn3 Mn2 91.89(3) . .
O11 Mn3 Mn2 89.20(3) 2_655 .
Mn1 O1 Mn2 120.22(6) . .
Mn1 O1 Mn3 121.45(5) . .
Mn2 O1 Mn3 117.50(5) . .
C11 O11 Mn1 118.03(9) . .
C11 O11 Mn3 107.96(9) . 2_655
Mn1 O11 Mn3 120.32(5) . 2_655
O11 C11 C21 118.82(14) . .
O11 C11 C61 121.69(14) . .
C21 C11 C61 119.36(15) . .
C31 C21 C11 120.75(16) . .
C21 C31 C41 120.61(15) . .
C51 C41 C31 119.20(16) . .
C41 C51 C61 121.71(16) . .
C51 C61 C11 118.36(15) . .
C51 C61 C71 119.28(15) . .
C11 C61 C71 122.36(14) . .
N81 C71 C61 119.61(14) . .
N81 C71 C101 120.01(14) . .
C61 C71 C101 120.38(14) . .
C71 N81 O91 116.00(13) . .
C71 N81 Mn1 125.45(11) . .
O91 N81 Mn1 116.88(9) . .
N81 O91 Mn2 116.58(9) . .
C71 C101 C111 114.21(15) . .
C12 O12 Mn2 120.37(10) . .
O12 C12 C22 117.84(15) . .
O12 C12 C62 122.58(14) . .
C22 C12 C62 119.56(15) . .
C32 C22 C12 120.60(17) . .
C22 C32 C42 120.69(17) . .
C52 C42 C32 119.36(17) . .
C42 C52 C62 121.90(17) . .
C12 C62 C52 117.81(15) . .
C12 C62 C72 122.06(14) . .
C52 C62 C72 120.11(15) . .
N82 C72 C62 118.82(14) . .
N82 C72 C102 121.69(15) . .
C62 C72 C102 119.48(14) . .
C72 N82 O92 117.92(13) . .
C72 N82 Mn2 127.32(11) . .
O92 N82 Mn2 114.66(9) . .
N82 O92 Mn3 113.44(9) . .
C72 C102 C112 113.08(14) . .
C13 O13 Mn3 121.24(10) . .
O13 C13 C23 117.95(14) . .
O13 C13 C63 123.21(14) . .
C23 C13 C63 118.84(15) . .
C33 C23 C13 121.39(16) . .
C23 C33 C43 120.01(16) . .
C53 C43 C33 119.74(16) . .
C43 C53 C63 122.08(16) . .
C53 C63 C13 117.93(15) . .
C53 C63 C73 119.59(14) . .
C13 C63 C73 122.46(14) . .
N83 C73 C63 118.98(14) . .
N83 C73 C103 120.25(14) . .
C63 C73 C103 120.75(13) . .
C73 N83 O93 117.83(12) . .
C73 N83 Mn3 127.24(11) . .
O93 N83 Mn3 114.93(9) . .
N83 O93 Mn1 114.16(8) . .
C73 C103 C113 111.34(13) . .
C14 O24 Mn1 139.53(11) . .
O24 C14 O14 124.96(15) . .
O24 C14 C24 117.88(15) . .
O14 C14 C24 117.12(15) . .
C14 C24 C34 114.78(14) . .
C14 C24 C134 107.0(3) . .
C34 C24 C134 8.2(3) . .
C24 C34 C44 110.22(16) . .
C24 C34 C104 111.71(16) . .
C44 C34 C104 108.94(18) . .
C24 C34 C124 108.49(17) . .
C44 C34 C124 109.37(17) . .
C104 C34 C124 108.06(16) . .
C34 C44 C54 109.85(17) . .
C114 C54 C64 109.3(2) . .
C114 C54 C44 109.59(19) . .
C64 C54 C44 109.4(2) . .
C74 C64 C54 109.76(18) . .
C64 C74 C124 109.99(18) . .
C64 C74 C84 109.5(2) . .
C124 C74 C84 109.11(18) . .
C94 C84 C74 109.36(18) . .
C84 C94 C104 109.81(18) . .
C84 C94 C114 109.16(19) . .
C104 C94 C114 107.92(18) . .
C94 C104 C34 110.96(16) . .
C54 C114 C94 110.11(19) . .
C74 C124 C34 110.30(18) . .
C144 C134 C204 110.9 . .
C144 C134 C224 108.9 . .
C204 C134 C224 107.1 . .
C144 C134 C24 116.8(6) . .
C204 C134 C24 104.7(6) . .
C224 C134 C24 108.0(5) . .
C134 C144 C154 109.7 . .
C214 C154 C164 110.7 . .
C214 C154 C144 107.5 . .
C164 C154 C144 109.6 . .
C174 C164 C154 110.3 . .
C164 C174 C184 110.0 . .
C164 C174 C224 110.2 . .
C184 C174 C224 109.7 . .
C174 C184 C194 110.1 . .
C184 C194 C204 110.0 . .
C184 C194 C214 107.8 . .
C204 C194 C214 106.7 . .
C134 C204 C194 111.3 . .
C154 C214 C194 110.1 . .
C174 C224 C134 109.6 . .
C26 O16 Mn2 125.90(11) . .
O16 C26 C36 112.32(18) . .
C27 O17 Mn3 128.18(10) . .
O17 C27 C37 111.43(16) . .
O18 C28 C38 111.90(18) . .

loop_
_geom_bond_atom_site_label_1
_geom_bond_atom_site_label_2
_geom_bond_distance
_geom_bond_site_symmetry_2
Mn1 O1 1.8750(10) .
Mn1 O11 1.9134(11) .
Mn1 O93 1.9436(11) .
Mn1 N81 2.0184(13) .
Mn1 O24 2.1139(11) .
Mn2 O1 1.8835(10) .
Mn2 O12 1.8879(11) .
Mn2 O91 1.9217(11) .
Mn2 N82 2.0168(13) .
Mn2 O15 2.1991(12) .
Mn2 O16 2.2559(12) .
Mn2 Mn3 3.2237(3) .
Mn3 O13 1.8642(11) .
Mn3 O1 1.8873(11) .
Mn3 O92 1.9175(11) .
Mn3 N83 1.9935(13) .
Mn3 O17 2.2222(12) .
Mn3 O11 2.5189(11) 2_655
O11 C11 1.3545(19) .
O11 Mn3 2.5189(11) 2_655
C11 C21 1.401(2) .
C11 C61 1.408(2) .
C21 C31 1.375(2) .
C31 C41 1.390(3) .
C41 C51 1.378(2) .
C51 C61 1.406(2) .
C61 C71 1.471(2) .
C71 N81 1.295(2) .
C71 C101 1.506(2) .
N81 O91 1.3733(16) .
C101 C111 1.525(3) .
O12 C12 1.3442(19) .
C12 C22 1.401(2) .
C12 C62 1.408(2) .
C22 C32 1.372(3) .
C32 C42 1.383(3) .
C42 C52 1.373(3) .
C52 C62 1.408(2) .
C62 C72 1.475(2) .
C72 N82 1.297(2) .
C72 C102 1.508(2) .
N82 O92 1.3743(17) .
C102 C112 1.521(2) .
O13 C13 1.3303(19) .
C13 C23 1.403(2) .
C13 C63 1.423(2) .
C23 C33 1.380(3) .
C33 C43 1.385(3) .
C43 C53 1.375(2) .
C53 C63 1.405(2) .
C63 C73 1.467(2) .
C73 N83 1.299(2) .
C73 C103 1.507(2) .
N83 O93 1.3912(16) .
C103 C113 1.530(2) .
O14 C14 1.264(2) .
O24 C14 1.260(2) .
C14 C24 1.518(2) .
C24 C34 1.521(3) .
C24 C134 1.624(4) .
C34 C44 1.530(3) .
C34 C104 1.532(3) .
C34 C124 1.533(3) .
C44 C54 1.534(3) .
C54 C114 1.519(4) .
C54 C64 1.534(3) .
C64 C74 1.517(3) .
C74 C124 1.532(3) .
C74 C84 1.533(3) .
C84 C94 1.531(3) .
C94 C104 1.531(3) .
C94 C114 1.542(3) .
C134 C144 1.5131 .
C134 C204 1.5192 .
C134 C224 1.5439 .
C144 C154 1.5492 .
C154 C214 1.5064 .
C154 C164 1.5167 .
C164 C174 1.4783 .
C174 C184 1.5073 .
C174 C224 1.5368 .
C184 C194 1.5278 .
C194 C204 1.5286 .
C194 C214 1.5820 .
O16 C26 1.428(2) .
C26 C36 1.497(3) .
O17 C27 1.435(2) .
C27 C37 1.497(3) .
O18 C28 1.396(2) .
C28 C38 1.518(3) .
